data_4318475
loop_
_publ_author_name
'Robertus J. M. Klein Gebbink'
'Robert T. Jonas'
'Christian R. Goldsmith'
'T. Daniel P. Stack'

_publ_section_title
;
 A Periodic Walk: A Series of First-Row Transition Metal Complexes with
 the Pentadentate Ligand PY5
;
_journal_name_full 'Inorganic Chemistry'
_journal_page_first 4633
_journal_page_last 4641
_journal_paper_doi 10.1021/ic025617r
_journal_volume 41
_journal_year 2002
_chemical_formula_sum 'C31 H33 Cl2 Fe N5 O4'
_chemical_formula_weight 666.39
_space_group_IT_number 14
_symmetry_cell_setting monoclinic
_symmetry_Int_Tables_number 14
_symmetry_space_group_name_Hall '-P 2yn'
_symmetry_space_group_name_H-M 'P 1 21/n 1'
_cell_angle_alpha 90
_cell_angle_beta 101
_cell_angle_gamma 90
_cell_formula_units_Z 4
_cell_length_a 12.8011
_cell_length_b 14.3871
_cell_length_c 16.5479
_cell_measurement_reflns_used 888
_cell_measurement_temperature 296.2
_cell_measurement_theta_max 24.97
_cell_measurement_theta_min 2.88
_cell_volume 2991.645
_computing_cell_refinement 'MSC/AFC Diffractometer Control'
_computing_data_collection 'MSC/AFC Diffractometer Control'
_computing_data_reduction 'teXsan for Windows (MSC, 1997)'
_computing_publication_material 'teXsan for Windows (MSC, 1997)'
_computing_structure_refinement 'teXsan for Windows (MSC, 1997)'
_computing_structure_solution
;

SIR92 (Altomare, et. al. 1993)

;
_diffrn_ambient_temperature 296.2
_diffrn_measurement_device CAD4
_diffrn_measurement_method \w-2\q
_diffrn_orient_matrix_UB_11 0.07374
_diffrn_orient_matrix_UB_12 0.01801
_diffrn_orient_matrix_UB_13 -0.00549
_diffrn_orient_matrix_UB_21 0.00143
_diffrn_orient_matrix_UB_22 0.04867
_diffrn_orient_matrix_UB_23 0.04333
_diffrn_orient_matrix_UB_31 0.03016
_diffrn_orient_matrix_UB_32 -0.04623
_diffrn_orient_matrix_UB_33 0.04350
_diffrn_radiation_detector 'scintillation counter'
_diffrn_radiation_monochromator graphite
_diffrn_radiation_source 'X-ray tube'
_diffrn_radiation_type 'Mo K\a'
_diffrn_radiation_wavelength 0.7107
_diffrn_reflns_av_R_equivalents 0.03474
_diffrn_reflns_av_sigmaI/netI 0.128
_diffrn_reflns_limit_h_max 14
_diffrn_reflns_limit_h_min -15
_diffrn_reflns_limit_k_max 0
_diffrn_reflns_limit_k_min -17
_diffrn_reflns_limit_l_max 19
_diffrn_reflns_limit_l_min 0
_diffrn_reflns_number 5651
_diffrn_reflns_reduction_process 'Lp corrections applied'
_diffrn_reflns_theta_max 24.97
_diffrn_reflns_theta_min 2.88
_diffrn_standards_decay_% -4.81
_diffrn_standards_interval_count 0
_diffrn_standards_number 3
_exptl_absorpt_coefficient_mu 0.729
_exptl_absorpt_correction_T_max 1.000
_exptl_absorpt_correction_T_min 0.857
_exptl_absorpt_correction_type
;

\y scans (North,Phillips & Matthews, 1968)

;
_exptl_crystal_colour NONE
_exptl_crystal_density_diffrn 1.481
_exptl_crystal_density_meas ?
_exptl_crystal_description NONE
_exptl_crystal_F_000 1384.00
_exptl_crystal_size_max .20
_exptl_crystal_size_mid .30
_exptl_crystal_size_min .45
_refine_diff_density_max 0.00
_refine_diff_density_min 0.00
_refine_ls_extinction_method none
_refine_ls_goodness_of_fit_all 1.308
_refine_ls_goodness_of_fit_ref 1.310
_refine_ls_hydrogen_treatment noref
_refine_ls_matrix_type full
_refine_ls_number_constraints 0
_refine_ls_number_parameters 397
_refine_ls_number_reflns 5271
_refine_ls_number_restraints 0
_refine_ls_R_factor_all 0.0986
_refine_ls_shift/su_max 0.2000
_refine_ls_shift/su_mean 0.0233
_refine_ls_structure_factor_coef Fsqd
_refine_ls_weighting_details 'w = 1/[\s^2^(Fo) + 0.00001|Fo|^2^]'
_refine_ls_weighting_scheme sigma
_refine_ls_wR_factor_all 0.0910
_reflns_number_gt 5271
_reflns_number_total 5507
_reflns_threshold_expression I>0.00\s(I)
_cod_data_source_file ic025617r_6.cif
_cod_data_source_block '_RTJII184A________________'
_cod_depositor_comments
;
The following automatic conversions were performed:

'_exptl_crystal_density_meas' value 'not measured' was changed to '?'
- the value is perceived as not measured.

Automatic conversion script
Id: cif_fix_values 3008 2015-01-20 13:52:24Z robertas 
;
_cod_original_cell_volume 2987.72021(3)
_cod_original_sg_symbol_H-M 'P 21/n '
_cod_original_formula_sum 'C31 H33 Cl2 Fe N5 O4 '
_cod_database_code 4318475

loop_
_symmetry_equiv_pos_as_xyz
'   +x,   +y,   +z'
1/2-x,1/2+y,1/2-z
'   -x,   -y,   -z'
1/2+x,1/2-y,1/2+z

loop_
_atom_site_label
_atom_site_fract_x
_atom_site_fract_y
_atom_site_fract_z
_atom_site_U_iso_or_equiv
_atom_site_occupancy
_atom_site_refinement_flags
_atom_site_adp_type
_atom_site_calc_flag
_atom_site_calc_attached_atom
Fe(0) 0.30474(4) 0.14273(4) 0.13556(3) 0.0213(2) 1.000 . Uani d ?
Cl(1) 0.44240(8) 0.24234(8) 0.12209(7) 0.0320(3) 1.000 . Uani d ?
Cl(2) 0.70779(9) 0.04769(10) 0.28815(8) 0.0627(5) 1.000 . Uani d ?
O(1) 0.0892(2) 0.1425(2) 0.3323(1) 0.0279(8) 1.000 . Uani d ?
O(2) 0.1718(2) -0.1210(2) -0.0120(2) 0.0266(8) 1.000 . Uani d ?
O(3) 0.7559(3) 0.0623(3) 0.4719(2) 0.089(2) 1.000 . Uani d ?
O(5) 0.3199(8) 0.1638(9) 0.7081(7) 0.064(4) 0.300 S Uani d ?
O(6) 0.3027(6) 0.1572(5) 0.6196(4) 0.114(3) 0.700 S Uani d ?
N(1) 0.1764(2) 0.0481(2) 0.1524(2) 0.0185(9) 1.000 . Uani d ?
N(2) 0.1935(2) 0.2454(2) 0.1628(2) 0.0224(10) 1.000 . Uani d ?
N(3) 0.3459(2) 0.1382(2) 0.2759(2) 0.0214(9) 1.000 . Uani d ?
N(4) 0.3850(2) 0.0139(2) 0.1042(2) 0.0211(9) 1.000 . Uani d ?
N(5) 0.2258(2) 0.1288(2) 0.0056(2) 0.0223(10) 1.000 . Uani d ?
C(1) 0.1433(3) 0.0516(3) 0.2245(2) 0.0183(11) 1.000 . Uani d ?
C(2) 0.1114(3) -0.0269(3) 0.2611(2) 0.0270(13) 1.000 . Uani d ?
C(3) 0.1107(3) -0.1105(3) 0.2213(3) 0.0267(13) 1.000 . Uani d ?
C(4) 0.1402(3) -0.1144(3) 0.1457(2) 0.0253(12) 1.000 . Uani d ?
C(5) 0.1711(3) -0.0330(3) 0.1124(2) 0.0169(11) 1.000 . Uani d ?
C(6) 0.1554(3) 0.1435(3) 0.2728(2) 0.0217(11) 1.000 . Uani d ?
C(7) -0.0238(3) 0.1308(3) 0.3017(2) 0.040(1) 1.000 . Uani d ?
C(8) 0.1381(3) 0.2337(3) 0.2220(2) 0.0212(11) 1.000 . Uani d ?
C(9) 0.0737(3) 0.3041(3) 0.2429(2) 0.031(1) 1.000 . Uani d ?
C(10) 0.0621(3) 0.3857(3) 0.1990(3) 0.036(2) 1.000 . Uani d ?
C(11) 0.1185(3) 0.3980(3) 0.1377(2) 0.0315(13) 1.000 . Uani d ?
C(12) 0.1848(3) 0.3273(3) 0.1225(2) 0.0243(12) 1.000 . Uani d ?
C(13) 0.2705(3) 0.1433(3) 0.3225(2) 0.0216(11) 1.000 . Uani d ?
C(14) 0.2935(3) 0.1450(3) 0.4071(2) 0.0272(12) 1.000 . Uani d ?
C(15) 0.3983(3) 0.1413(3) 0.4472(2) 0.0302(12) 1.000 . Uani d ?
C(16) 0.4773(3) 0.1368(3) 0.4013(2) 0.0277(12) 1.000 . Uani d ?
C(17) 0.4483(3) 0.1352(3) 0.3165(2) 0.0250(12) 1.000 . Uani d ?
C(18) 0.2125(3) -0.0399(3) 0.0317(2) 0.0217(11) 1.000 . Uani d ?
C(19) 0.0576(3) -0.1259(3) -0.0379(2) 0.0344(13) 1.000 . Uani d ?
C(20) 0.3336(3) -0.0539(3) 0.0563(2) 0.0209(11) 1.000 . Uani d ?
C(21) 0.3844(3) -0.1292(3) 0.0306(2) 0.0277(13) 1.000 . Uani d ?
C(22) 0.4938(3) -0.1363(3) 0.0550(2) 0.0316(13) 1.000 . Uani d ?
C(23) 0.5476(3) -0.0689(3) 0.1041(2) 0.0281(13) 1.000 . Uani d ?
C(24) 0.4915(3) 0.0058(3) 0.1267(2) 0.0270(12) 1.000 . Uani d ?
C(25) 0.1963(3) 0.0445(3) -0.0268(2) 0.0214(12) 1.000 . Uani d ?
C(26) 0.1663(3) 0.0321(3) -0.1115(2) 0.0283(13) 1.000 . Uani d ?
C(27) 0.1613(3) 0.1078(3) -0.1632(2) 0.0306(13) 1.000 . Uani d ?
C(28) 0.1879(3) 0.1946(3) -0.1311(3) 0.0332(13) 1.000 . Uani d ?
C(29) 0.2218(3) 0.2012(3) -0.0467(3) 0.0296(13) 1.000 . Uani d ?
C(30) 0.8614(5) 0.0339(4) 0.4923(3) 0.077(2) 1.000 . Uani d ?
C(31) 0.2530(5) 0.2170(5) 0.6573(4) 0.087(3) 1.000 . Uani d ?
H(1) 0.0897 -0.0230 0.3130 0.033 1.000 . Uiso c ?
H(2) 0.0897 -0.1654 0.2457 0.032 1.000 . Uiso c ?
H(3) 0.1397 -0.1717 0.1173 0.031 1.000 . Uiso c ?
H(4) -0.0443 0.0702 0.3168 0.048 1.000 . Uiso c ?
H(5) -0.0617 0.1758 0.3270 0.048 1.000 . Uiso c ?
H(7) 0.0373 0.2954 0.2872 0.038 1.000 . Uiso c ?
H(8) 0.0165 0.4331 0.2114 0.043 1.000 . Uiso c ?
H(9) 0.1114 0.4535 0.1060 0.037 1.000 . Uiso c ?
H(10) 0.2260 0.3365 0.0813 0.029 1.000 . Uiso c ?
H(11) 0.2382 0.1500 0.4376 0.032 1.000 . Uiso c ?
H(12) 0.4166 0.1416 0.5059 0.036 1.000 . Uiso c ?
H(13) 0.5501 0.1345 0.4278 0.033 1.000 . Uiso c ?
H(14) 0.5031 0.1321 0.2853 0.030 1.000 . Uiso c ?
H(15) 0.0258 -0.1233 0.0095 0.042 1.000 . Uiso c ?
H(16) 0.0389 -0.1830 -0.0658 0.042 1.000 . Uiso c ?
H(17) 0.0333 -0.0757 -0.0733 0.042 1.000 . Uiso c ?
H(18) 0.3450 -0.1757 -0.0029 0.033 1.000 . Uiso c ?
H(19) 0.5308 -0.1873 0.0380 0.038 1.000 . Uiso c ?
H(20) 0.6224 -0.0733 0.1227 0.033 1.000 . Uiso c ?
H(21) 0.5300 0.0534 0.1601 0.033 1.000 . Uiso c ?
H(22) 0.1491 -0.0282 -0.1337 0.034 1.000 . Uiso c ?
H(23) 0.1390 0.0993 -0.2211 0.038 1.000 . Uiso c ?
H(24) 0.1835 0.2475 -0.1660 0.040 1.000 . Uiso c ?
H(25) 0.2427 0.2605 -0.0241 0.035 1.000 . Uiso c ?
H(26) 0.9080 0.0864 0.4938 0.092 1.000 . Uiso c ?
H(27) 0.8771 -0.0090 0.4526 0.092 1.000 . Uiso c ?
H(28) 0.8755 0.0051 0.5453 0.092 1.000 . Uiso c ?
H(34) -0.0396 0.1375 0.2444 0.048 1.000 . Uiso c ?

loop_
_atom_site_aniso_label
_atom_site_aniso_U_11
_atom_site_aniso_U_22
_atom_site_aniso_U_33
_atom_site_aniso_U_12
_atom_site_aniso_U_13
_atom_site_aniso_U_23
Fe(0) 0.0198(3) 0.0228(3) 0.0218(3) -0.0004(3) 0.0056(2) -0.0015(3)
Cl(1) 0.0298(6) 0.0333(6) 0.0361(6) -0.0074(5) 0.0143(5) -0.0055(6)
Cl(2) 0.0381(7) 0.0933(11) 0.0516(9) 0.0113(8) -0.0040(6) -0.0204(8)
O(1) 0.023(2) 0.038(2) 0.025(2) -0.003(2) 0.0091(12) -0.004(2)
O(2) 0.024(2) 0.027(2) 0.027(2) -0.0009(13) -0.0003(13) -0.0102(13)
O(3) 0.096(3) 0.104(4) 0.071(3) 0.044(3) 0.027(3) -0.013(3)
O(5) 0.027(6) 0.079(10) 0.078(9) -0.026(7) -0.012(6) 0.004(8)
O(6) 0.130(6) 0.133(6) 0.093(6) -0.020(5) 0.060(5) -0.004(5)
N(1) 0.015(2) 0.021(2) 0.019(2) 0.005(2) 0.001(1) 0.000(2)
N(2) 0.020(2) 0.028(2) 0.020(2) 0.002(2) 0.006(2) -0.001(2)
N(3) 0.018(2) 0.021(2) 0.023(2) -0.002(2) 0.001(2) 0.000(2)
N(4) 0.015(2) 0.025(2) 0.023(2) 0.002(2) 0.003(2) -0.001(2)
N(5) 0.022(2) 0.023(2) 0.022(2) 0.002(2) 0.004(2) -0.004(2)
C(1) 0.011(2) 0.022(2) 0.022(2) 0.004(2) 0.003(2) -0.003(2)
C(2) 0.026(2) 0.031(3) 0.024(2) -0.003(2) 0.006(2) -0.000(2)
C(3) 0.021(2) 0.027(3) 0.031(3) -0.009(2) 0.003(2) 0.008(2)
C(4) 0.022(2) 0.024(3) 0.029(3) 0.002(2) 0.001(2) -0.005(2)
C(5) 0.010(2) 0.021(2) 0.019(2) 0.001(2) -0.000(2) -0.001(2)
C(6) 0.021(2) 0.028(2) 0.018(2) -0.005(2) 0.007(2) -0.001(2)
C(7) 0.028(3) 0.057(3) 0.038(3) -0.011(3) 0.016(2) -0.008(3)
C(8) 0.017(2) 0.023(2) 0.021(2) 0.001(2) -0.002(2) -0.010(2)
C(9) 0.031(3) 0.037(3) 0.028(3) 0.006(2) 0.013(2) -0.000(2)
C(10) 0.035(3) 0.031(3) 0.041(3) 0.011(2) 0.005(2) -0.004(2)
C(11) 0.044(3) 0.024(3) 0.025(3) 0.007(2) 0.002(2) -0.001(2)
C(12) 0.031(3) 0.023(3) 0.020(2) -0.003(2) 0.007(2) -0.002(2)
C(13) 0.025(2) 0.018(2) 0.021(2) -0.001(2) 0.001(2) 0.000(2)
C(14) 0.028(2) 0.025(2) 0.027(2) -0.001(2) 0.004(2) -0.002(2)
C(15) 0.037(3) 0.025(2) 0.024(2) -0.003(2) -0.004(2) -0.001(2)
C(16) 0.026(2) 0.027(3) 0.027(2) -0.000(2) -0.003(2) -0.004(2)
C(17) 0.023(2) 0.018(2) 0.034(2) 0.001(2) 0.006(2) -0.001(2)
C(18) 0.023(2) 0.022(2) 0.021(2) -0.001(2) 0.005(2) 0.000(2)
C(19) 0.029(3) 0.036(3) 0.031(3) -0.004(2) -0.010(2) -0.007(2)
C(20) 0.021(2) 0.025(3) 0.018(2) 0.003(2) 0.006(2) 0.002(2)
C(21) 0.031(3) 0.029(3) 0.024(2) 0.001(2) 0.007(2) -0.006(2)
C(22) 0.031(3) 0.038(3) 0.027(2) 0.018(2) 0.009(2) 0.003(2)
C(23) 0.016(2) 0.039(3) 0.028(3) 0.008(2) 0.001(2) 0.003(2)
C(24) 0.023(2) 0.036(3) 0.020(2) -0.003(2) -0.001(2) 0.002(2)
C(25) 0.016(2) 0.029(3) 0.021(2) 0.006(2) 0.007(2) 0.001(2)
C(26) 0.026(2) 0.036(3) 0.024(3) -0.004(2) 0.008(2) -0.003(2)
C(27) 0.021(2) 0.054(3) 0.015(2) -0.000(2) 0.001(2) -0.001(2)
C(28) 0.032(3) 0.038(3) 0.030(3) 0.009(3) 0.007(2) 0.007(3)
C(29) 0.034(3) 0.027(3) 0.029(3) 0.008(2) 0.009(2) 0.001(2)
C(30) 0.132(6) 0.064(4) 0.039(4) 0.001(4) 0.023(4) -0.003(3)
C(31) 0.088(5) 0.127(7) 0.056(4) 0.026(5) 0.035(4) 0.013(4)

loop_
_atom_type_symbol
_atom_type_oxidation_number
_atom_type_number_in_cell
_atom_type_scat_dispersion_real
_atom_type_scat_dispersion_imag
_atom_type_scat_source
C 0 124 0.002 0.002
;International Tables for Crystallography

(1992, Vol. C, Table 6.1.1.2)

;
H 0 132 0.000 0.000
;International Tables for Crystallography

(1992, Vol. C, Table 6.1.1.2)

;
O 0 16 0.008 0.006
;International Tables for Crystallography

(1992, Vol. C, Table 6.1.1.2)

;
N 0 20 0.004 0.003
;International Tables for Crystallography

(1992, Vol. C, Table 6.1.1.2)

;
Cl 0 8 0.132 0.159
;International Tables for Crystallography

(1992, Vol. C, Tables 4.2.6.8 and 6.1.1.1)

;
Fe 0 4 0.301 0.845
;International Tables for Crystallography

(1992, Vol. C, Tables 4.2.6.8 and 6.1.1.1)

;

loop_
_geom_angle_atom_site_label_1
_geom_angle_atom_site_label_2
_geom_angle_atom_site_label_3
_geom_angle
_geom_angle_site_symmetry_1
_geom_angle_site_symmetry_2
_geom_angle_site_symmetry_3
_geom_angle_publ_flag
Cl(1) Fe N(1) 178.23(10) . . . ?
Cl(1) Fe N(2) 98.21(10) . . . ?
Cl(1) Fe N(3) 95.06(9) . . . ?
Cl(1) Fe N(4) 95.59(10) . . . ?
Cl(1) Fe N(5) 100.01(10) . . . ?
N(1) Fe N(2) 81.74(12) . . . ?
N(1) Fe N(3) 83.18(12) . . . ?
N(1) Fe N(4) 84.55(13) . . . ?
N(1) Fe N(5) 81.76(13) . . . ?
N(2) Fe N(3) 80.57(13) . . . ?
N(2) Fe N(4) 165.94(13) . . . ?
N(2) Fe N(5) 94.12(13) . . . ?
N(3) Fe N(4) 100.89(13) . . . ?
N(3) Fe N(5) 164.62(13) . . . ?
N(4) Fe N(5) 80.82(13) . . . ?
C(6) O(1) C(7) 116.8(3) . . . ?
C(18) O(2) C(19) 116.1(3) . . . ?
O(6) O(5) C(31) 56.0(7) . . . ?
O(5) O(6) C(31) 57.3(7) . . . ?
Fe N(1) C(1) 117.7(3) . . . ?
Fe N(1) C(5) 116.4(3) . . . ?
C(1) N(1) C(5) 118.7(4) . . . ?
Fe N(2) C(8) 122.5(3) . . . ?
Fe N(2) C(12) 119.2(3) . . . ?
C(8) N(2) C(12) 118.1(4) . . . ?
Fe N(3) C(13) 122.1(3) . . . ?
Fe N(3) C(17) 121.0(3) . . . ?
C(13) N(3) C(17) 116.8(4) . . . ?
Fe N(4) C(20) 123.1(3) . . . ?
Fe N(4) C(24) 119.7(3) . . . ?
C(20) N(4) C(24) 116.8(4) . . . ?
Fe N(5) C(25) 120.6(3) . . . ?
Fe N(5) C(29) 120.6(3) . . . ?
C(25) N(5) C(29) 117.8(4) . . . ?
N(1) C(1) C(2) 122.0(4) . . . ?
N(1) C(1) C(6) 118.5(4) . . . ?
C(2) C(1) C(6) 119.0(4) . . . ?
C(1) C(2) C(3) 118.8(4) . . . ?
C(1) C(2) H(1) 120.6 . . . no
C(3) C(2) H(1) 120.6 . . . no
C(2) C(3) C(4) 119.7(4) . . . ?
C(2) C(3) H(2) 120.1 . . . no
C(4) C(3) H(2) 120.2 . . . no
C(3) C(4) C(5) 118.6(4) . . . ?
C(3) C(4) H(3) 120.6 . . . no
C(5) C(4) H(3) 120.8 . . . no
N(1) C(5) C(4) 122.0(4) . . . ?
N(1) C(5) C(18) 119.7(4) . . . ?
C(4) C(5) C(18) 117.9(4) . . . ?
O(1) C(6) C(1) 109.8(4) . . . ?
O(1) C(6) C(8) 110.2(4) . . . ?
O(1) C(6) C(13) 105.6(3) . . . ?
C(1) C(6) C(8) 116.9(3) . . . ?
C(1) C(6) C(13) 105.2(4) . . . ?
C(8) C(6) C(13) 108.3(4) . . . ?
O(1) C(7) H(4) 108.7 . . . no
O(1) C(7) H(5) 109.2 . . . no
O(1) C(7) H(34) 110.2 . . . no
H(4) C(7) H(5) 108.3 . . . no
H(4) C(7) H(34) 110.0 . . . no
H(5) C(7) H(34) 110.4 . . . no
N(2) C(8) C(6) 118.0(4) . . . ?
N(2) C(8) C(9) 121.3(4) . . . ?
C(6) C(8) C(9) 120.4(4) . . . ?
C(8) C(9) C(10) 119.9(4) . . . ?
C(8) C(9) H(7) 120.0 . . . no
C(10) C(9) H(7) 120.1 . . . no
C(9) C(10) C(11) 119.0(4) . . . ?
C(9) C(10) H(8) 120.5 . . . no
C(11) C(10) H(8) 120.5 . . . no
C(10) C(11) C(12) 118.3(4) . . . ?
C(10) C(11) H(9) 120.7 . . . no
C(12) C(11) H(9) 121.0 . . . no
N(2) C(12) C(11) 123.2(4) . . . ?
N(2) C(12) H(10) 118.2 . . . no
C(11) C(12) H(10) 118.6 . . . no
N(3) C(13) C(6) 114.4(3) . . . ?
N(3) C(13) C(14) 123.3(4) . . . ?
C(6) C(13) C(14) 122.3(4) . . . ?
C(13) C(14) C(15) 118.9(4) . . . ?
C(13) C(14) H(11) 120.7 . . . no
C(15) C(14) H(11) 120.4 . . . no
C(14) C(15) C(16) 119.2(4) . . . ?
C(14) C(15) H(12) 120.7 . . . no
C(16) C(15) H(12) 120.1 . . . no
C(15) C(16) C(17) 118.8(4) . . . ?
C(15) C(16) H(13) 120.4 . . . no
C(17) C(16) H(13) 120.8 . . . no
N(3) C(17) C(16) 123.1(4) . . . ?
N(3) C(17) H(14) 118.6 . . . no
C(16) C(17) H(14) 118.3 . . . no
O(2) C(18) C(5) 110.0(3) . . . ?
O(2) C(18) C(20) 106.1(3) . . . ?
O(2) C(18) C(25) 109.8(3) . . . ?
C(5) C(18) C(20) 106.3(3) . . . ?
C(5) C(18) C(25) 118.0(4) . . . ?
C(20) C(18) C(25) 105.9(3) . . . ?
O(2) C(19) H(15) 109.1 . . . no
O(2) C(19) H(16) 109.2 . . . no
O(2) C(19) H(17) 109.8 . . . no
H(15) C(19) H(16) 109.1 . . . no
H(15) C(19) H(17) 109.8 . . . no
H(16) C(19) H(17) 109.9 . . . no
N(4) C(20) C(18) 114.3(4) . . . ?
N(4) C(20) C(21) 123.3(4) . . . ?
C(18) C(20) C(21) 122.4(4) . . . ?
C(20) C(21) C(22) 118.8(4) . . . ?
C(20) C(21) H(18) 120.5 . . . no
C(22) C(21) H(18) 120.7 . . . no
C(21) C(22) C(23) 119.0(4) . . . ?
C(21) C(22) H(19) 120.5 . . . no
C(23) C(22) H(19) 120.4 . . . no
C(22) C(23) C(24) 119.1(4) . . . ?
C(22) C(23) H(20) 120.3 . . . no
C(24) C(23) H(20) 120.6 . . . no
N(4) C(24) C(23) 122.9(4) . . . ?
N(4) C(24) H(21) 118.5 . . . no
C(23) C(24) H(21) 118.6 . . . no
N(5) C(25) C(18) 117.8(4) . . . ?
N(5) C(25) C(26) 121.1(4) . . . ?
C(18) C(25) C(26) 120.5(4) . . . ?
C(25) C(26) C(27) 119.6(4) . . . ?
C(25) C(26) H(22) 120.3 . . . no
C(27) C(26) H(22) 120.1 . . . no
C(26) C(27) C(28) 120.0(4) . . . ?
C(26) C(27) H(23) 119.4 . . . no
C(28) C(27) H(23) 120.6 . . . no
C(27) C(28) C(29) 117.3(5) . . . ?
C(27) C(28) H(24) 120.8 . . . no
C(29) C(28) H(24) 121.9 . . . no
N(5) C(29) C(28) 124.1(4) . . . ?
N(5) C(29) H(25) 118.0 . . . no
C(28) C(29) H(25) 117.9 . . . no
O(3) C(30) H(26) 110.1 . . . no
O(3) C(30) H(27) 110.6 . . . no
O(3) C(30) H(28) 110.5 . . . no
H(26) C(30) H(27) 108.4 . . . no
H(26) C(30) H(28) 108.2 . . . no
H(27) C(30) H(28) 109.0 . . . no
O(5) C(31) O(6) 66.7(8) . . . ?

loop_
_geom_bond_atom_site_label_1
_geom_bond_atom_site_label_2
_geom_bond_distance
_geom_bond_site_symmetry_1
_geom_bond_site_symmetry_2
_geom_bond_publ_flag
Fe Cl(1) 2.3153(13) . . ?
Fe N(1) 2.193(3) . . ?
Fe N(2) 2.161(4) . . ?
Fe N(3) 2.279(3) . . ?
Fe N(4) 2.230(3) . . ?
Fe N(5) 2.198(3) . . ?
O(1) C(6) 1.420(4) . . ?
O(1) C(7) 1.445(5) . . ?
O(2) C(18) 1.418(5) . . ?
O(2) C(19) 1.441(5) . . ?
O(3) C(30) 1.388(7) . . ?
O(5) O(6) 1.44(1) . . ?
O(5) C(31) 1.320(13) . . ?
O(6) C(31) 1.301(9) . . ?
N(1) C(1) 1.344(5) . . ?
N(1) C(5) 1.338(5) . . ?
N(2) C(8) 1.329(5) . . ?
N(2) C(12) 1.348(5) . . ?
N(3) C(13) 1.351(5) . . ?
N(3) C(17) 1.350(5) . . ?
N(4) C(20) 1.344(5) . . ?
N(4) C(24) 1.346(5) . . ?
N(5) C(25) 1.349(5) . . ?
N(5) C(29) 1.348(5) . . ?
C(1) C(2) 1.380(6) . . ?
C(1) C(6) 1.537(6) . . ?
C(2) C(3) 1.370(6) . . ?
C(2) H(1) 0.96 . . no
C(3) C(4) 1.377(6) . . ?
C(3) H(2) 0.95 . . no
C(4) C(5) 1.384(6) . . ?
C(4) H(3) 0.95 . . no
C(5) C(18) 1.534(5) . . ?
C(6) C(8) 1.538(6) . . ?
C(6) C(13) 1.539(5) . . ?
C(7) H(4) 0.96 . . no
C(7) H(5) 0.95 . . no
C(7) H(34) 0.93 . . no
C(8) C(9) 1.392(6) . . ?
C(9) C(10) 1.373(6) . . ?
C(9) H(7) 0.95 . . no
C(10) C(11) 1.368(6) . . ?
C(10) H(8) 0.95 . . no
C(11) C(12) 1.379(6) . . ?
C(11) H(9) 0.95 . . no
C(12) H(10) 0.95 . . no
C(13) C(14) 1.374(5) . . ?
C(14) C(15) 1.376(6) . . ?
C(14) H(11) 0.95 . . no
C(15) C(16) 1.380(6) . . ?
C(15) H(12) 0.95 . . no
C(16) C(17) 1.379(5) . . ?
C(16) H(13) 0.95 . . no
C(17) H(14) 0.95 . . no
C(18) C(20) 1.536(5) . . ?
C(18) C(25) 1.541(6) . . ?
C(19) H(15) 0.95 . . no
C(19) H(16) 0.95 . . no
C(19) H(17) 0.94 . . no
C(20) C(21) 1.374(6) . . ?
C(21) C(22) 1.382(6) . . ?
C(21) H(18) 0.95 . . no
C(22) C(23) 1.362(6) . . ?
C(22) H(19) 0.95 . . no
C(23) C(24) 1.384(6) . . ?
C(23) H(20) 0.95 . . no
C(24) H(21) 0.95 . . no
C(25) C(26) 1.389(6) . . ?
C(26) C(27) 1.379(6) . . ?
C(26) H(22) 0.95 . . no
C(27) C(28) 1.374(6) . . ?
C(27) H(23) 0.95 . . no
C(28) C(29) 1.381(6) . . ?
C(28) H(24) 0.95 . . no
C(29) H(25) 0.95 . . no
C(30) H(26) 0.96 . . no
C(30) H(27) 0.95 . . no
C(30) H(28) 0.95 . . no

loop_
_geom_contact_atom_site_label_1
_geom_contact_atom_site_label_2
_geom_contact_distance
_geom_contact_site_symmetry_1
_geom_contact_site_symmetry_2
_geom_contact_publ_flag
Cl(1) C(3) 3.516(5) . 2 no
Cl(1) C(22) 3.540(5) . 3_655 no
Cl(2) O(3) 2.989(4) . . no
Cl(2) O(5) 3.07(1) . 3_656 no
Cl(2) O(6) 3.333(8) . 3_656 no
Cl(2) C(24) 3.499(4) . . no
Cl(2) C(30) 3.563(6) . . no
O(3) C(12) 3.234(6) . 4 no
O(3) C(29) 3.436(7) . 4 no
O(3) O(6) 3.519(9) . 3_656 no
O(3) C(11) 3.585(6) . 4 no
O(5) C(10) 3.21(1) . 4 no
O(5) C(9) 3.218(12) . 4 no
O(5) C(27) 3.32(1) . 1_556 no
O(5) C(28) 3.45(2) . 1_556 no
O(5) C(23) 3.51(1) . 3_656 no
O(6) C(15) 3.328(8) . . no
O(6) C(10) 3.378(10) . 4 no
O(6) C(14) 3.500(8) . . no
N(1) C(19) 3.402(5) . 3 no
N(2) C(3) 3.516(6) . 2 no
C(2) C(12) 3.596(6) . 2_545 no
C(3) C(12) 3.415(6) . 2_545 no
C(3) C(27) 3.425(6) . 3 no
C(10) C(24) 3.544(6) . 2 no
C(22) C(24) 3.581(6) . 3_655 no

loop_
_geom_torsion_atom_site_label_1
_geom_torsion_atom_site_label_2
_geom_torsion_atom_site_label_3
_geom_torsion_atom_site_label_4
_geom_torsion_site_symmetry_1
_geom_torsion_site_symmetry_2
_geom_torsion_site_symmetry_3
_geom_torsion_site_symmetry_4
_geom_torsion
_geom_torsion_publ_flag
Fe N(1) C(1) C(2) . . . . -144.4(3) no
Fe N(1) C(1) C(6) . . . . 27.4(5) no
Fe N(1) C(5) C(4) . . . . 144.7(3) no
Fe N(1) C(5) C(18) . . . . -28.0(5) no
Fe N(2) C(8) C(6) . . . . 0.4(5) no
Fe N(2) C(8) C(9) . . . . 174.5(3) no
Fe N(2) C(12) C(11) . . . . -177.9(3) no
Fe N(3) C(13) C(6) . . . . 5.1(6) no
Fe N(3) C(13) C(14) . . . . -176.9(4) no
Fe N(3) C(17) C(16) . . . . 176.9(4) no
Fe N(4) C(20) C(18) . . . . -5.7(5) no
Fe N(4) C(20) C(21) . . . . 173.7(3) no
Fe N(4) C(24) C(23) . . . . -175.0(3) no
Fe N(5) C(25) C(18) . . . . 4.3(5) no
Fe N(5) C(25) C(26) . . . . -167.0(3) no
Fe N(5) C(29) C(28) . . . . 170.1(4) no
Cl(1) Fe N(1) C(1) . . . . 31.8(34) no
Cl(1) Fe N(1) C(5) . . . . -118.0(31) no
Cl(1) Fe N(2) C(8) . . . . -135.9(3) no
Cl(1) Fe N(2) C(12) . . . . 39.3(3) no
Cl(1) Fe N(3) C(13) . . . . 137.1(4) no
Cl(1) Fe N(3) C(17) . . . . -39.4(3) no
Cl(1) Fe N(4) C(20) . . . . -139.3(3) no
Cl(1) Fe N(4) C(24) . . . . 34.0(3) no
Cl(1) Fe N(5) C(25) . . . . 133.9(3) no
Cl(1) Fe N(5) C(29) . . . . -35.0(3) no
O(1) C(6) C(1) N(1) . . . . 162.7(3) no
O(1) C(6) C(1) C(2) . . . . -25.2(5) no
O(1) C(6) C(8) N(2) . . . . -179.4(3) no
O(1) C(6) C(8) C(9) . . . . 6.4(5) no
O(1) C(6) C(13) N(3) . . . . 176.0(4) no
O(1) C(6) C(13) C(14) . . . . -2.0(6) no
O(2) C(18) C(5) N(1) . . . . -162.8(3) no
O(2) C(18) C(5) C(4) . . . . 24.2(5) no
O(2) C(18) C(20) N(4) . . . . -175.1(3) no
O(2) C(18) C(20) C(21) . . . . 5.5(5) no
O(2) C(18) C(25) N(5) . . . . 176.8(3) no
O(2) C(18) C(25) C(26) . . . . -11.9(5) no
N(1) Fe N(2) C(8) . . . . 42.3(3) no
N(1) Fe N(2) C(12) . . . . -142.5(3) no
N(1) Fe N(3) C(13) . . . . -43.1(4) no
N(1) Fe N(3) C(17) . . . . 140.4(4) no
N(1) Fe N(4) C(20) . . . . 42.5(3) no
N(1) Fe N(4) C(24) . . . . -144.2(3) no
N(1) Fe N(5) C(25) . . . . -46.0(3) no
N(1) Fe N(5) C(29) . . . . 145.2(3) no
N(1) C(1) C(2) C(3) . . . . -1.8(7) no
N(1) C(1) C(6) C(8) . . . . 36.2(5) no
N(1) C(1) C(6) C(13) . . . . -84.0(4) no
N(1) C(5) C(4) C(3) . . . . 2.1(6) no
N(1) C(5) C(18) C(20) . . . . 82.7(5) no
N(1) C(5) C(18) C(25) . . . . -35.9(5) no
N(2) Fe N(1) C(1) . . . . -56.7(3) no
N(2) Fe N(1) C(5) . . . . 153.5(3) no
N(2) Fe N(3) C(13) . . . . 39.6(4) no
N(2) Fe N(3) C(17) . . . . -136.9(4) no
N(2) Fe N(4) C(20) . . . . 29.8(7) no
N(2) Fe N(4) C(24) . . . . -157.0(5) no
N(2) Fe N(5) C(25) . . . . -127.0(3) no
N(2) Fe N(5) C(29) . . . . 64.1(3) no
N(2) C(8) C(6) C(1) . . . . -53.0(5) no
N(2) C(8) C(6) C(13) . . . . 65.5(5) no
N(2) C(8) C(9) C(10) . . . . 3.6(7) no
N(2) C(12) C(11) C(10) . . . . 2.7(7) no
N(3) Fe N(1) C(1) . . . . 24.7(3) no
N(3) Fe N(1) C(5) . . . . -125.1(3) no
N(3) Fe N(2) C(8) . . . . -42.1(3) no
N(3) Fe N(2) C(12) . . . . 133.1(3) no
N(3) Fe N(4) C(20) . . . . 124.5(3) no
N(3) Fe N(4) C(24) . . . . -62.3(3) no
N(3) Fe N(5) C(25) . . . . -57.9(6) no
N(3) Fe N(5) C(29) . . . . 133.2(5) no
N(3) C(13) C(6) C(1) . . . . 59.8(5) no
N(3) C(13) C(6) C(8) . . . . -65.9(5) no
N(3) C(13) C(14) C(15) . . . . -0.1(8) no
N(3) C(17) C(16) C(15) . . . . 0.3(8) no
N(4) Fe N(1) C(1) . . . . 126.4(3) no
N(4) Fe N(1) C(5) . . . . -23.4(3) no
N(4) Fe N(2) C(8) . . . . 55.1(7) no
N(4) Fe N(2) C(12) . . . . -129.7(5) no
N(4) Fe N(3) C(13) . . . . -126.2(4) no
N(4) Fe N(3) C(17) . . . . 57.3(4) no
N(4) Fe N(5) C(25) . . . . 39.8(3) no
N(4) Fe N(5) C(29) . . . . -129.1(3) no
N(4) C(20) C(18) C(5) . . . . -58.0(5) no
N(4) C(20) C(18) C(25) . . . . 68.3(4) no
N(4) C(20) C(21) C(22) . . . . 0.1(7) no
N(4) C(24) C(23) C(22) . . . . 1.9(7) no
N(5) Fe N(1) C(1) . . . . -152.1(3) no
N(5) Fe N(1) C(5) . . . . 58.0(3) no
N(5) Fe N(2) C(8) . . . . 123.4(3) no
N(5) Fe N(2) C(12) . . . . -61.5(3) no
N(5) Fe N(3) C(13) . . . . -31.2(7) no
N(5) Fe N(3) C(17) . . . . 152.3(5) no
N(5) Fe N(4) C(20) . . . . -40.0(3) no
N(5) Fe N(4) C(24) . . . . 133.2(3) no
N(5) C(25) C(18) C(5) . . . . 49.8(5) no
N(5) C(25) C(18) C(20) . . . . -69.1(5) no
N(5) C(25) C(26) C(27) . . . . -3.3(7) no
N(5) C(29) C(28) C(27) . . . . -2.8(8) no
C(1) N(1) C(5) C(4) . . . . -4.8(6) no
C(1) N(1) C(5) C(18) . . . . -177.6(3) no
C(1) C(2) C(3) C(4) . . . . -0.9(7) no
C(1) C(6) O(1) C(7) . . . . -59.5(5) no
C(1) C(6) C(8) C(9) . . . . 132.8(4) no
C(1) C(6) C(13) C(14) . . . . -118.2(5) no
C(2) C(1) N(1) C(5) . . . . 4.7(6) no
C(2) C(1) C(6) C(8) . . . . -151.7(4) no
C(2) C(1) C(6) C(13) . . . . 88.1(5) no
C(2) C(3) C(4) C(5) . . . . 0.8(7) no
C(3) C(2) C(1) C(6) . . . . -173.7(4) no
C(3) C(4) C(5) C(18) . . . . 175.0(4) no
C(4) C(5) C(18) C(20) . . . . -90.3(4) no
C(4) C(5) C(18) C(25) . . . . 151.0(4) no
C(5) N(1) C(1) C(6) . . . . 176.5(3) no
C(5) C(18) O(2) C(19) . . . . 62.2(4) no
C(5) C(18) C(20) C(21) . . . . 122.6(4) no
C(5) C(18) C(25) C(26) . . . . -138.9(4) no
C(6) C(8) N(2) C(12) . . . . -174.8(4) no
C(6) C(8) C(9) C(10) . . . . 177.5(4) no
C(6) C(13) N(3) C(17) . . . . -178.3(4) no
C(6) C(13) C(14) C(15) . . . . 177.7(4) no
C(7) O(1) C(6) C(8) . . . . 70.7(5) no
C(7) O(1) C(6) C(13) . . . . -172.5(4) no
C(8) N(2) C(12) C(11) . . . . -2.5(7) no
C(8) C(6) C(13) C(14) . . . . 116.1(5) no
C(8) C(9) C(10) C(11) . . . . -3.2(7) no
C(9) C(8) N(2) C(12) . . . . -0.7(6) no
C(9) C(8) C(6) C(13) . . . . -108.6(5) no
C(9) C(10) C(11) C(12) . . . . 0.2(7) no
C(13) N(3) C(17) C(16) . . . . 0.2(7) no
C(13) C(14) C(15) C(16) . . . . 0.6(8) no
C(14) C(13) N(3) C(17) . . . . -0.3(7) no
C(14) C(15) C(16) C(17) . . . . -0.7(8) no
C(18) C(20) N(4) C(24) . . . . -179.1(4) no
C(18) C(20) C(21) C(22) . . . . 179.5(4) no
C(18) C(25) N(5) C(29) . . . . 173.4(4) no
C(18) C(25) C(26) C(27) . . . . -174.3(4) no
C(19) O(2) C(18) C(20) . . . . 176.8(3) no
C(19) O(2) C(18) C(25) . . . . -69.1(4) no
C(20) N(4) C(24) C(23) . . . . -1.4(6) no
C(20) C(18) C(25) C(26) . . . . 102.2(4) no
C(20) C(21) C(22) C(23) . . . . 0.4(7) no
C(21) C(20) N(4) C(24) . . . . 0.3(6) no
C(21) C(20) C(18) C(25) . . . . -111.2(5) no
C(21) C(22) C(23) C(24) . . . . -1.4(7) no
C(25) N(5) C(29) C(28) . . . . 0.9(7) no
C(25) C(26) C(27) C(28) . . . . 1.3(7) no
C(26) C(25) N(5) C(29) . . . . 2.2(6) no
C(26) C(27) C(28) C(29) . . . . 1.6(7) no
